data_4307495
loop_
_publ_author_name
'K. Prabhakara Rao'
'C. N. R. Rao'

_publ_section_title
;
Coordination Polymers and Hybrid Networks of Different Dimensionalities
Formed by Metal Sulfites
;
_journal_name_full 'Inorganic Chemistry'
_journal_page_first 2511
_journal_page_last 2518
_journal_paper_doi 10.1021/ic061988m
_journal_volume 46
_journal_year 2007
_chemical_formula_sum 'C12 H10 N2 O7 S2 Zn2'
_chemical_formula_weight 489.08
_chemical_name_systematic
;
 ?
;
_space_group_IT_number 2
_symmetry_cell_setting triclinic
_symmetry_space_group_name_Hall '-P 1'
_symmetry_space_group_name_H-M 'P -1'
_atom_sites_solution_hydrogens geom
_atom_sites_solution_primary direct
_atom_sites_solution_secondary difmap
_audit_creation_method SHELXL-97
_cell_angle_alpha 81.0700(10)
_cell_angle_beta 80.4380(10)
_cell_angle_gamma 75.66
_cell_formula_units_Z 2
_cell_length_a 8.0247(3)
_cell_length_b 9.4962(3)
_cell_length_c 10.2740(2)
_cell_measurement_temperature 293(2)
_cell_volume 742.64(4)
_computing_cell_refinement 'Siemens XSCANS'
_computing_data_collection 'Siemens XSCANS'
_computing_data_reduction 'Siemens SHELXTL'
_computing_molecular_graphics DIAMOND
_computing_publication_material 'SHELXL-97 (Sheldrick, 1997)'
_computing_structure_refinement 'SHELXL-97 (Sheldrick, 1997)'
_computing_structure_solution 'SHELXS-97 (Sheldrick, 1997)'
_diffrn_ambient_temperature 293(2)
_diffrn_measured_fraction_theta_full 0.988
_diffrn_measured_fraction_theta_max 0.988
_diffrn_measurement_device_type 'Siemens Smart-ccd'
_diffrn_measurement_method 'w scans'
_diffrn_radiation_monochromator graphite
_diffrn_radiation_source 'fine-focus sealed tube'
_diffrn_radiation_type MoK\a
_diffrn_radiation_wavelength 0.71073
_diffrn_reflns_av_R_equivalents 0.0330
_diffrn_reflns_av_sigmaI/netI 0.0600
_diffrn_reflns_limit_h_max 7
_diffrn_reflns_limit_h_min -8
_diffrn_reflns_limit_k_max 10
_diffrn_reflns_limit_k_min -10
_diffrn_reflns_limit_l_max 11
_diffrn_reflns_limit_l_min -10
_diffrn_reflns_number 3095
_diffrn_reflns_theta_full 23.26
_diffrn_reflns_theta_max 23.26
_diffrn_reflns_theta_min 2.02
_diffrn_standards_decay_% 0
_exptl_absorpt_coefficient_mu 3.554
_exptl_absorpt_correction_T_max 0.9975
_exptl_absorpt_correction_T_min 0.5537
_exptl_absorpt_correction_type empirical
_exptl_absorpt_process_details SADABS
_exptl_crystal_colour 'light yellow'
_exptl_crystal_density_diffrn 2.187
_exptl_crystal_density_method 'not measured'
_exptl_crystal_description blocks
_exptl_crystal_F_000 488
_exptl_crystal_size_max 0.3
_exptl_crystal_size_mid 0.3
_exptl_crystal_size_min 0.2
_refine_diff_density_max 0.725
_refine_diff_density_min -0.957
_refine_diff_density_rms 0.136
_refine_ls_extinction_coef 0.029(3)
_refine_ls_extinction_expression Fc^*^=kFc[1+0.001xFc^2^\l^3^/sin(2\q)]^-1/4^
_refine_ls_extinction_method SHELXL
_refine_ls_goodness_of_fit_ref 1.022
_refine_ls_hydrogen_treatment mixed
_refine_ls_matrix_type full
_refine_ls_number_parameters 235
_refine_ls_number_reflns 2115
_refine_ls_number_restraints 2
_refine_ls_restrained_S_all 1.022
_refine_ls_R_factor_all 0.0399
_refine_ls_R_factor_gt 0.0369
_refine_ls_shift/su_max 0.000
_refine_ls_shift/su_mean 0.000
_refine_ls_structure_factor_coef Fsqd
_refine_ls_weighting_details 'calc w=1/[\s^2^(Fo^2^)+(0.0567P)^2^+0.0000P] where P=(Fo^2^+2Fc^2^)/3'
_refine_ls_weighting_scheme calc
_refine_ls_wR_factor_gt 0.0946
_refine_ls_wR_factor_ref 0.0957
_reflns_number_gt 1911
_reflns_number_total 2115
_reflns_threshold_expression >2sigma(I)
_cod_data_source_file ic061988msi20061017_014657_2.cif
_cod_data_source_block '[Zn2(C12H8N2)2(SO3)2(H2O)]'
_cod_depositor_comments
;
The following automatic conversions were performed:
'_symmetry_cell_setting' value 'Triclinic' changed to 'triclinic'
according to '/home/saulius/struct/CIF-dictionaries/cif_core.dic'
dictionary named 'cif_core.dic' version 2.4.1 from 2010-06-29.

Automatic conversion script
Id: cif_fix_enum 1527 2010-12-29 10:47:43Z saulius 
;
_cod_original_cell_volume 742.63(4)
_cod_original_formula_sum C12H10N2O7S2Zn2
_cod_database_code 4307495

loop_
_symmetry_equiv_pos_as_xyz
'x, y, z'
'-x, -y, -z'

loop_
_atom_site_label
_atom_site_type_symbol
_atom_site_fract_x
_atom_site_fract_y
_atom_site_fract_z
_atom_site_U_iso_or_equiv
_atom_site_adp_type
_atom_site_occupancy
_atom_site_symmetry_multiplicity
_atom_site_calc_flag
_atom_site_refinement_flags
_atom_site_disorder_assembly
_atom_site_disorder_group
C1 C 1.0097(6) -0.1333(5) 0.7746(4) 0.0294(10) Uani 1 1 d . . .
H1 H 1.0686 -0.1387 0.6889 0.035 Uiso 1 1 calc R . .
C2 C 1.0500(6) -0.2533(5) 0.8708(4) 0.0304(11) Uani 1 1 d . . .
H2 H 1.1348 -0.3359 0.8498 0.036 Uiso 1 1 calc R . .
C3 C 0.9623(6) -0.2465(5) 0.9964(4) 0.0304(10) Uani 1 1 d . . .
H3 H 0.9868 -0.3253 1.0617 0.036 Uiso 1 1 calc R . .
C4 C 0.8354(6) -0.1212(5) 1.0271(4) 0.0232(9) Uani 1 1 d . . .
C5 C 0.8037(5) -0.0060(4) 0.9244(4) 0.0198(9) Uani 1 1 d . . .
C6 C 0.6720(5) 0.1232(4) 0.9482(4) 0.0199(9) Uani 1 1 d . . .
C7 C 0.7328(6) -0.1069(5) 1.1558(4) 0.0291(10) Uani 1 1 d . . .
H7 H 0.7535 -0.1823 1.2248 0.035 Uiso 1 1 calc R . .
C8 C 0.6082(6) 0.0134(5) 1.1773(4) 0.0324(11) Uani 1 1 d . . .
H8 H 0.5429 0.0194 1.2608 0.039 Uiso 1 1 calc R . .
C9 C 0.5730(6) 0.1339(5) 1.0740(4) 0.0245(10) Uani 1 1 d . . .
C10 C 0.4412(6) 0.2615(5) 1.0903(5) 0.0299(10) Uani 1 1 d . . .
H10 H 0.3725 0.2736 1.1719 0.036 Uiso 1 1 calc R . .
C11 C 0.4159(6) 0.3676(5) 0.9841(5) 0.0313(11) Uani 1 1 d . . .
H11 H 0.3287 0.4521 0.9929 0.038 Uiso 1 1 calc R . .
C12 C 0.5215(6) 0.3485(5) 0.8626(5) 0.0282(10) Uani 1 1 d . . .
H12 H 0.5029 0.4217 0.7917 0.034 Uiso 1 1 calc R . .
N1 N 0.8926(4) -0.0130(4) 0.7993(3) 0.0226(8) Uani 1 1 d . . .
N2 N 0.6462(4) 0.2309(4) 0.8448(3) 0.0225(8) Uani 1 1 d . . .
O1 O 0.6619(4) 0.3548(3) 0.3776(3) 0.0302(7) Uani 1 1 d . . .
O2 O 0.7032(4) 0.1294(3) 0.5318(3) 0.0266(7) Uani 1 1 d . . .
O3 O 0.4503(4) 0.3236(3) 0.5711(3) 0.0285(7) Uani 1 1 d . . .
O4 O 0.8265(4) 0.3940(3) 0.6165(3) 0.0232(7) Uani 1 1 d . . .
O5 O 1.0762(4) 0.4464(3) 0.6928(3) 0.0266(7) Uani 1 1 d . . .
O6 O 0.8340(4) 0.6408(3) 0.6213(3) 0.0334(8) Uani 1 1 d . . .
O7 O 1.0755(4) 0.1353(3) 0.5585(3) 0.0325(8) Uani 1 1 d D . .
S1 S 0.56597(13) 0.24344(11) 0.45797(10) 0.0212(3) Uani 1 1 d . . .
S2 S 0.87987(13) 0.49633(11) 0.70310(9) 0.0193(3) Uani 1 1 d . . .
Zn1 Zn 0.74320(6) 0.50673(5) 0.44912(4) 0.0224(2) Uani 1 1 d . . .
Zn2 Zn 0.82079(6) 0.17877(5) 0.66646(4) 0.0218(2) Uani 1 1 d . . .
H7A H 1.153(7) 0.044(4) 0.542(7) 0.09(2) Uiso 1 1 d D . .
H7B H 1.115(7) 0.212(4) 0.501(4) 0.056(17) Uiso 1 1 d D . .

loop_
_atom_site_aniso_label
_atom_site_aniso_U_11
_atom_site_aniso_U_22
_atom_site_aniso_U_33
_atom_site_aniso_U_23
_atom_site_aniso_U_13
_atom_site_aniso_U_12
C1 0.026(2) 0.033(3) 0.024(2) -0.0020(19) 0.0040(19) -0.004(2)
C2 0.028(3) 0.025(2) 0.032(3) -0.0003(19) -0.004(2) 0.003(2)
C3 0.030(3) 0.030(2) 0.030(3) 0.0059(19) -0.009(2) -0.008(2)
C4 0.022(2) 0.029(2) 0.021(2) 0.0032(17) -0.0050(17) -0.012(2)
C5 0.019(2) 0.024(2) 0.019(2) -0.0015(16) -0.0030(17) -0.0088(18)
C6 0.018(2) 0.024(2) 0.019(2) -0.0025(17) 0.0001(17) -0.0109(19)
C7 0.036(3) 0.033(3) 0.018(2) 0.0045(18) -0.0039(19) -0.011(2)
C8 0.037(3) 0.046(3) 0.017(2) -0.0031(19) 0.0025(19) -0.020(2)
C9 0.023(2) 0.030(2) 0.023(2) -0.0066(18) -0.0013(18) -0.011(2)
C10 0.024(2) 0.038(3) 0.029(3) -0.012(2) 0.0052(19) -0.009(2)
C11 0.025(3) 0.029(2) 0.038(3) -0.010(2) 0.003(2) -0.005(2)
C12 0.026(3) 0.023(2) 0.035(3) -0.0011(19) -0.004(2) -0.007(2)
N1 0.0221(19) 0.027(2) 0.0165(18) 0.0000(14) 0.0002(14) -0.0048(17)
N2 0.022(2) 0.0226(19) 0.0212(19) 0.0001(14) -0.0012(15) -0.0049(16)
O1 0.0338(18) 0.0315(17) 0.0245(17) -0.0009(13) 0.0014(13) -0.0107(15)
O2 0.0225(16) 0.0204(15) 0.0342(18) -0.0051(12) -0.0088(13) 0.0047(13)
O3 0.0249(17) 0.0342(17) 0.0195(16) -0.0024(13) 0.0011(12) 0.0033(14)
O4 0.0262(16) 0.0213(15) 0.0213(15) 0.0017(12) -0.0027(12) -0.0071(13)
O5 0.0161(16) 0.0383(17) 0.0212(16) 0.0029(13) 0.0014(12) -0.0048(13)
O6 0.0322(18) 0.0227(16) 0.0385(19) 0.0060(14) 0.0012(14) -0.0035(14)
O7 0.0236(17) 0.0263(17) 0.0389(19) 0.0039(14) 0.0074(14) -0.0019(14)
S1 0.0166(6) 0.0217(5) 0.0233(6) -0.0038(4) -0.0026(4) 0.0002(4)
S2 0.0171(6) 0.0227(5) 0.0151(5) -0.0001(4) 0.0026(4) -0.0036(4)
Zn1 0.0172(3) 0.0245(3) 0.0201(3) 0.0030(2) 0.0009(2) -0.0002(2)
Zn2 0.0231(3) 0.0209(3) 0.0186(3) 0.0012(2) -0.0001(2) -0.0035(2)

loop_
_atom_type_symbol
_atom_type_description
_atom_type_scat_dispersion_real
_atom_type_scat_dispersion_imag
_atom_type_scat_source
C C 0.0033 0.0016 'International Tables Vol C Tables 4.2.6.8 and 6.1.1.4'
H H 0.0000 0.0000 'International Tables Vol C Tables 4.2.6.8 and 6.1.1.4'
N N 0.0061 0.0033 'International Tables Vol C Tables 4.2.6.8 and 6.1.1.4'
O O 0.0106 0.0060 'International Tables Vol C Tables 4.2.6.8 and 6.1.1.4'
S S 0.1246 0.1234 'International Tables Vol C Tables 4.2.6.8 and 6.1.1.4'
Zn Zn 0.2839 1.4301 'International Tables Vol C Tables 4.2.6.8 and 6.1.1.4'

loop_
_geom_angle_atom_site_label_1
_geom_angle_atom_site_label_2
_geom_angle_atom_site_label_3
_geom_angle
_geom_angle_site_symmetry_1
_geom_angle_site_symmetry_3
_geom_angle_publ_flag
N1 C1 C2 123.3(4) . . ?
N1 C1 H1 118.4 . . ?
C2 C1 H1 118.4 . . ?
C3 C2 C1 118.6(4) . . ?
C3 C2 H2 120.7 . . ?
C1 C2 H2 120.7 . . ?
C2 C3 C4 120.2(4) . . ?
C2 C3 H3 119.9 . . ?
C4 C3 H3 119.9 . . ?
C3 C4 C5 117.3(4) . . ?
C3 C4 C7 123.8(4) . . ?
C5 C4 C7 118.9(4) . . ?
N1 C5 C4 122.2(4) . . ?
N1 C5 C6 117.7(4) . . ?
C4 C5 C6 120.1(4) . . ?
N2 C6 C9 122.6(4) . . ?
N2 C6 C5 117.5(4) . . ?
C9 C6 C5 119.9(4) . . ?
C8 C7 C4 120.9(4) . . ?
C8 C7 H7 119.5 . . ?
C4 C7 H7 119.5 . . ?
C7 C8 C9 121.5(4) . . ?
C7 C8 H8 119.2 . . ?
C9 C8 H8 119.2 . . ?
C6 C9 C10 117.5(4) . . ?
C6 C9 C8 118.7(4) . . ?
C10 C9 C8 123.9(4) . . ?
C11 C10 C9 118.9(4) . . ?
C11 C10 H10 120.5 . . ?
C9 C10 H10 120.5 . . ?
C10 C11 C12 119.8(4) . . ?
C10 C11 H11 120.1 . . ?
C12 C11 H11 120.1 . . ?
N2 C12 C11 122.5(4) . . ?
N2 C12 H12 118.7 . . ?
C11 C12 H12 118.7 . . ?
C1 N1 C5 118.4(4) . . ?
C1 N1 Zn2 127.8(3) . . ?
C5 N1 Zn2 113.8(3) . . ?
C12 N2 C6 118.7(4) . . ?
C12 N2 Zn2 128.5(3) . . ?
C6 N2 Zn2 112.8(3) . . ?
S1 O1 Zn1 126.44(18) . . ?
S1 O2 Zn2 122.80(16) . . ?
S1 O3 Zn1 125.99(17) . 2_666 ?
S2 O4 Zn1 111.32(15) . . ?
S2 O4 Zn2 127.10(16) . . ?
Zn1 O4 Zn2 121.43(13) . . ?
S2 O5 Zn1 130.22(18) . 2_766 ?
Zn2 O7 H7A 130(4) . . ?
Zn2 O7 H7B 119(4) . . ?
H7A O7 H7B 110(5) . . ?
O1 S1 O3 104.82(17) . . ?
O1 S1 O2 105.59(18) . . ?
O3 S1 O2 102.62(17) . . ?
O6 S2 O5 109.01(18) . . ?
O6 S2 O4 100.55(17) . . ?
O5 S2 O4 104.25(16) . . ?
O3 Zn1 O5 103.24(12) 2_666 2_766 ?
O3 Zn1 O1 101.66(13) 2_666 . ?
O5 Zn1 O1 102.49(12) 2_766 . ?
O3 Zn1 O4 128.69(12) 2_666 . ?
O5 Zn1 O4 115.90(12) 2_766 . ?
O1 Zn1 O4 100.81(12) . . ?
O2 Zn2 O4 105.99(11) . . ?
O2 Zn2 N1 107.79(12) . . ?
O4 Zn2 N1 146.21(12) . . ?
O2 Zn2 O7 96.41(13) . . ?
O4 Zn2 O7 85.41(11) . . ?
N1 Zn2 O7 89.77(13) . . ?
O2 Zn2 N2 112.17(13) . . ?
O4 Zn2 N2 90.27(12) . . ?
N1 Zn2 N2 78.13(13) . . ?
O7 Zn2 N2 151.14(13) . . ?

loop_
_geom_bond_atom_site_label_1
_geom_bond_atom_site_label_2
_geom_bond_distance
_geom_bond_site_symmetry_2
_geom_bond_publ_flag
C1 N1 1.316(6) . ?
C1 C2 1.398(6) . ?
C1 H1 0.9300 . ?
C2 C3 1.366(6) . ?
C2 H2 0.9300 . ?
C3 C4 1.400(7) . ?
C3 H3 0.9300 . ?
C4 C5 1.403(6) . ?
C4 C7 1.444(6) . ?
C5 N1 1.366(5) . ?
C5 C6 1.431(6) . ?
C6 N2 1.359(5) . ?
C6 C9 1.404(6) . ?
C7 C8 1.339(7) . ?
C7 H7 0.9300 . ?
C8 C9 1.442(6) . ?
C8 H8 0.9300 . ?
C9 C10 1.409(6) . ?
C10 C11 1.371(7) . ?
C10 H10 0.9300 . ?
C11 C12 1.397(6) . ?
C11 H11 0.9300 . ?
C12 N2 1.316(6) . ?
C12 H12 0.9300 . ?
N1 Zn2 2.116(3) . ?
N2 Zn2 2.156(3) . ?
O1 S1 1.521(3) . ?
O1 Zn1 2.000(3) . ?
O2 S1 1.547(3) . ?
O2 Zn2 1.969(3) . ?
O3 S1 1.536(3) . ?
O3 Zn1 1.953(3) 2_666 ?
O4 S2 1.588(3) . ?
O4 Zn1 2.001(3) . ?
O4 Zn2 2.038(3) . ?
O5 S2 1.519(3) . ?
O5 Zn1 1.960(3) 2_766 ?
O6 S2 1.489(3) . ?
O7 Zn2 2.133(3) . ?
O7 H7A 0.9500(11) . ?
O7 H7B 0.9500(11) . ?
Zn1 O3 1.953(3) 2_666 ?
Zn1 O5 1.960(3) 2_766 ?

loop_
_geom_hbond_atom_site_label_D
_geom_hbond_atom_site_label_H
_geom_hbond_atom_site_label_A
_geom_hbond_distance_DH
_geom_hbond_distance_HA
_geom_hbond_distance_DA
_geom_hbond_angle_DHA
_geom_hbond_site_symmetry_A
O7 H7A O2 0.9500(11) 1.947(17) 2.881(4) 167(6) 2_756
O7 H7B O6 0.9500(11) 1.806(8) 2.750(4) 172(5) 2_766
